data_1515114
loop_
_publ_author_name
'Wiggins, Kelly M.'
'Moerdyk, Jonathan P.'
'Bielawski, Christopher W.'

_publ_section_title
;
 Homonuclear bond activation using a stable N,N&#x2032;-diamidocarbene
;
_journal_issue 10
_journal_name_full 'Chemical Science'
_journal_page_first 2986
_journal_paper_doi 10.1039/c2sc20639k
_journal_volume 3
_journal_year 2012
_chemical_formula_moiety 'C26 H34 N2 O2 S2'
_chemical_formula_sum 'C26 H34 N2 O2 S2'
_chemical_formula_weight 470.67
_chemical_name_common DACDimethyldisulfide
_chemical_name_systematic
;
?
;
_space_group_IT_number 14
_symmetry_cell_setting monoclinic
_symmetry_space_group_name_Hall '-P 2ybc'
_symmetry_space_group_name_H-M 'P 1 21/c 1'
_atom_sites_solution_hydrogens geom
_atom_sites_solution_primary direct
_atom_sites_solution_secondary difmap
_audit_creation_method SHELXL-97
_cell_angle_alpha 90.00
_cell_angle_beta 92.054(2)
_cell_angle_gamma 90.00
_cell_formula_units_Z 4
_cell_length_a 14.9337(12)
_cell_length_b 11.8693(9)
_cell_length_c 13.6108(11)
_cell_measurement_temperature 120(2)
_cell_volume 2411.0(3)
_computing_cell_refinement 'CrystalClear (Rigaku Inc., 2008)'
_computing_data_collection 'CrystalClear (Rigaku Inc., 2008)'
_computing_data_reduction 'CrystalClear (Rigaku Inc., 2008)'
_computing_structure_refinement 'SHELXL-97 (Sheldrick, 1997)'
_computing_structure_solution 'SHELXS-97 (Sheldrick, 1990)'
_diffrn_ambient_temperature 120(2)
_diffrn_measured_fraction_theta_full 0.997
_diffrn_measured_fraction_theta_max 0.997
_diffrn_measurement_device_type 'CCD area detector'
_diffrn_measurement_method 'phi and omega scans'
_diffrn_radiation_monochromator graphite
_diffrn_radiation_source 'fine-focus sealed tube'
_diffrn_radiation_type MoK\a
_diffrn_radiation_wavelength 0.71075
_diffrn_reflns_av_R_equivalents 0.0589
_diffrn_reflns_av_sigmaI/netI 0.0573
_diffrn_reflns_limit_h_max 16
_diffrn_reflns_limit_h_min -17
_diffrn_reflns_limit_k_max 11
_diffrn_reflns_limit_k_min -14
_diffrn_reflns_limit_l_max 16
_diffrn_reflns_limit_l_min -16
_diffrn_reflns_number 12521
_diffrn_reflns_theta_full 25.00
_diffrn_reflns_theta_max 25.00
_diffrn_reflns_theta_min 3.22
_exptl_absorpt_coefficient_mu 0.247
_exptl_absorpt_correction_type none
_exptl_absorpt_process_details none
_exptl_crystal_colour plates
_exptl_crystal_density_diffrn 1.297
_exptl_crystal_density_method 'not measured'
_exptl_crystal_description colorless
_exptl_crystal_F_000 1008
_exptl_crystal_size_max 0.20
_exptl_crystal_size_mid 0.18
_exptl_crystal_size_min 0.06
_refine_diff_density_max 0.411
_refine_diff_density_min -0.551
_refine_diff_density_rms 0.076
_refine_ls_extinction_method none
_refine_ls_goodness_of_fit_ref 1.006
_refine_ls_hydrogen_treatment constr
_refine_ls_matrix_type full
_refine_ls_number_parameters 299
_refine_ls_number_reflns 4239
_refine_ls_number_restraints 0
_refine_ls_restrained_S_all 1.006
_refine_ls_R_factor_all 0.0635
_refine_ls_R_factor_gt 0.0532
_refine_ls_shift/su_max 0.000
_refine_ls_shift/su_mean 0.000
_refine_ls_structure_factor_coef Fsqd
_refine_ls_weighting_details 'calc w=1/[\s^2^(Fo^2^)+(0.0788P)^2^+4.1729P] where P=(Fo^2^+2Fc^2^)/3'
_refine_ls_weighting_scheme calc
_refine_ls_wR_factor_gt 0.1449
_refine_ls_wR_factor_ref 0.1542
_reflns_number_gt 3593
_reflns_number_total 4239
_reflns_threshold_expression >2sigma(I)
_cod_data_source_file c2sc20639k.txt
_cod_data_source_block DACDimethyldisulfide
_cod_depositor_comments
;
The following automatic conversions were performed:

'_symmetry_cell_setting' value 'Monoclinic' changed to 'monoclinic'
according to
/usr/data/users/saulius/automatic-downloads/retrospective/RSC/lib/dictionaries/cif_core.dic
dictionary named 'cif_core.dic' version 2.4.2 from 2011-04-26.

Automatic conversion script
Id: cif_fix_values 2281 2013-09-26 08:29:07Z andrius 
;
_cod_original_sg_symbol_H-M P21/c
_cod_database_code 1515114

loop_
_symmetry_equiv_pos_as_xyz
'x, y, z'
'-x, y+1/2, -z+1/2'
'-x, -y, -z'
'x, -y-1/2, z-1/2'

loop_
_atom_site_label
_atom_site_type_symbol
_atom_site_fract_x
_atom_site_fract_y
_atom_site_fract_z
_atom_site_U_iso_or_equiv
_atom_site_adp_type
_atom_site_occupancy
_atom_site_symmetry_multiplicity
_atom_site_calc_flag
_atom_site_refinement_flags
S1 S 0.33434(5) 0.40149(6) 0.01283(5) 0.0208(2) Uani 1 1 d .
C1 C 0.30279(17) 0.4350(2) 0.1412(2) 0.0158(6) Uani 1 1 d .
N1 N 0.20486(14) 0.44623(18) 0.15369(16) 0.0147(5) Uani 1 1 d .
O1 O 0.06862(13) 0.36762(17) 0.16842(16) 0.0254(5) Uani 1 1 d .
S2 S 0.35126(5) 0.56972(6) 0.18131(5) 0.0198(2) Uani 1 1 d .
O2 O 0.32316(14) 0.15661(18) 0.24952(17) 0.0305(5) Uani 1 1 d .
N2 N 0.33677(14) 0.33691(19) 0.19916(16) 0.0162(5) Uani 1 1 d .
C2 C 0.14965(18) 0.3557(2) 0.16595(19) 0.0172(6) Uani 1 1 d .
C3 C 0.19082(18) 0.2384(2) 0.1750(2) 0.0177(6) Uani 1 1 d .
C4 C 0.28898(18) 0.2394(2) 0.2102(2) 0.0191(6) Uani 1 1 d .
C5 C 0.1820(2) 0.1813(3) 0.0731(2) 0.0265(7) Uani 1 1 d .
H5A H 0.2062 0.1064 0.0772 0.040 Uiso 1 1 calc R
H5B H 0.2143 0.2243 0.0263 0.040 Uiso 1 1 calc R
H5C H 0.1199 0.1777 0.0524 0.040 Uiso 1 1 calc R
C6 C 0.1381(2) 0.1702(3) 0.2490(3) 0.0292(7) Uani 1 1 d .
H6A H 0.1426 0.2061 0.3122 0.044 Uiso 1 1 calc R
H6B H 0.1622 0.0954 0.2539 0.044 Uiso 1 1 calc R
H6C H 0.0763 0.1665 0.2273 0.044 Uiso 1 1 calc R
C7 C 0.15943(17) 0.5550(2) 0.1396(2) 0.0158(6) Uani 1 1 d .
C8 C 0.14573(17) 0.6235(2) 0.2208(2) 0.0180(6) Uani 1 1 d .
C9 C 0.10547(18) 0.7283(2) 0.2058(2) 0.0199(6) Uani 1 1 d .
H9A H 0.0980 0.7755 0.2594 0.024 Uiso 1 1 calc R
C10 C 0.07619(18) 0.7640(2) 0.1133(2) 0.0214(6) Uani 1 1 d .
C11 C 0.08320(18) 0.6898(2) 0.0354(2) 0.0210(6) Uani 1 1 d .
H11A H 0.0611 0.7117 -0.0265 0.025 Uiso 1 1 calc R
C12 C 0.12240(17) 0.5829(2) 0.0464(2) 0.0176(6) Uani 1 1 d .
C13 C 0.1160(2) 0.5016(3) -0.0381(2) 0.0257(7) Uani 1 1 d .
H13A H 0.1593 0.4427 -0.0279 0.039 Uiso 1 1 calc R
H13B H 0.1276 0.5406 -0.0981 0.039 Uiso 1 1 calc R
H13C H 0.0570 0.4696 -0.0424 0.039 Uiso 1 1 calc R
C14 C 0.0368(2) 0.8802(3) 0.0991(3) 0.0300(7) Uani 1 1 d .
H14A H 0.0013 0.8821 0.0389 0.045 Uiso 1 1 calc R
H14B H 0.0844 0.9344 0.0960 0.045 Uiso 1 1 calc R
H14C H -0.0001 0.8978 0.1532 0.045 Uiso 1 1 calc R
C15 C 0.1704(2) 0.5882(3) 0.3252(2) 0.0245(7) Uani 1 1 d .
H15A H 0.1719 0.5074 0.3291 0.037 Uiso 1 1 calc R
H15B H 0.1267 0.6168 0.3687 0.037 Uiso 1 1 calc R
H15C H 0.2283 0.6179 0.3439 0.037 Uiso 1 1 calc R
C16 C 0.42715(18) 0.3396(2) 0.2429(2) 0.0159(6) Uani 1 1 d .
C17 C 0.43851(19) 0.3855(2) 0.3374(2) 0.0182(6) Uani 1 1 d .
C18 C 0.52546(19) 0.3978(2) 0.3763(2) 0.0196(6) Uani 1 1 d .
H18A H 0.5338 0.4302 0.4382 0.023 Uiso 1 1 calc R
C19 C 0.60020(18) 0.3636(2) 0.3262(2) 0.0209(6) Uani 1 1 d .
C20 C 0.58563(19) 0.3099(2) 0.2368(2) 0.0213(6) Uani 1 1 d .
H20A H 0.6347 0.2834 0.2035 0.026 Uiso 1 1 calc R
C21 C 0.50005(19) 0.2941(2) 0.1947(2) 0.0189(6) Uani 1 1 d .
C22 C 0.4906(2) 0.2236(3) 0.1030(2) 0.0261(7) Uani 1 1 d .
H22A H 0.4335 0.1862 0.1013 0.039 Uiso 1 1 calc R
H22B H 0.5376 0.1684 0.1029 0.039 Uiso 1 1 calc R
H22C H 0.4946 0.2711 0.0463 0.039 Uiso 1 1 calc R
C23 C 0.6937(2) 0.3806(3) 0.3691(3) 0.0304(7) Uani 1 1 d .
H23A H 0.6907 0.4062 0.4358 0.046 Uiso 1 1 calc R
H23B H 0.7242 0.4358 0.3310 0.046 Uiso 1 1 calc R
H23C H 0.7259 0.3106 0.3677 0.046 Uiso 1 1 calc R
C24 C 0.3606(2) 0.4175(3) 0.3978(2) 0.0248(7) Uani 1 1 d .
H24A H 0.3089 0.3746 0.3766 0.037 Uiso 1 1 calc R
H24B H 0.3483 0.4964 0.3897 0.037 Uiso 1 1 calc R
H24C H 0.3747 0.4019 0.4658 0.037 Uiso 1 1 calc R
C25 C 0.3293(2) 0.5340(3) -0.0525(2) 0.0268(7) Uani 1 1 d .
H25A H 0.3236 0.5200 -0.1219 0.040 Uiso 1 1 calc R
H25B H 0.3832 0.5761 -0.0382 0.040 Uiso 1 1 calc R
H25C H 0.2785 0.5765 -0.0320 0.040 Uiso 1 1 calc R
C26 C 0.46755(19) 0.5661(3) 0.1465(2) 0.0232(6) Uani 1 1 d .
H26A H 0.4864 0.6406 0.1293 0.035 Uiso 1 1 calc R
H26B H 0.4734 0.5168 0.0912 0.035 Uiso 1 1 calc R
H26C H 0.5043 0.5389 0.2007 0.035 Uiso 1 1 calc R

loop_
_atom_site_aniso_label
_atom_site_aniso_U_11
_atom_site_aniso_U_22
_atom_site_aniso_U_33
_atom_site_aniso_U_23
_atom_site_aniso_U_13
_atom_site_aniso_U_12
S1 0.0228(4) 0.0213(4) 0.0186(4) -0.0007(3) 0.0039(3) 0.0014(3)
C1 0.0146(13) 0.0148(13) 0.0180(14) 0.0013(11) 0.0008(10) 0.0018(10)
N1 0.0136(11) 0.0135(11) 0.0170(11) 0.0019(9) 0.0006(9) 0.0026(9)
O1 0.0169(10) 0.0217(11) 0.0377(12) 0.0071(10) 0.0023(9) -0.0005(8)
S2 0.0193(4) 0.0171(4) 0.0231(4) -0.0013(3) 0.0037(3) -0.0007(3)
O2 0.0277(11) 0.0181(11) 0.0449(14) 0.0119(10) -0.0094(10) -0.0019(9)
N2 0.0150(11) 0.0151(11) 0.0184(12) 0.0019(10) -0.0018(9) -0.0013(9)
C2 0.0187(14) 0.0176(14) 0.0153(13) 0.0023(11) 0.0008(10) 0.0001(11)
C3 0.0167(13) 0.0137(13) 0.0226(14) 0.0009(11) -0.0012(11) -0.0020(11)
C4 0.0213(14) 0.0155(14) 0.0204(14) 0.0018(12) -0.0020(11) 0.0000(11)
C5 0.0258(15) 0.0244(16) 0.0290(16) -0.0065(13) -0.0036(12) -0.0006(13)
C6 0.0269(16) 0.0217(15) 0.0393(18) 0.0116(14) 0.0072(14) -0.0001(13)
C7 0.0118(12) 0.0147(13) 0.0211(14) 0.0019(11) 0.0034(10) 0.0002(10)
C8 0.0144(13) 0.0179(14) 0.0219(14) -0.0011(12) 0.0042(11) -0.0007(11)
C9 0.0159(13) 0.0181(14) 0.0262(15) -0.0048(12) 0.0052(11) 0.0000(11)
C10 0.0134(13) 0.0152(14) 0.0358(17) 0.0026(13) 0.0038(12) 0.0000(11)
C11 0.0171(13) 0.0227(15) 0.0233(15) 0.0070(12) 0.0002(11) 0.0013(11)
C12 0.0129(13) 0.0188(14) 0.0211(14) 0.0023(12) 0.0018(11) 0.0004(11)
C13 0.0272(15) 0.0272(16) 0.0225(15) -0.0031(13) -0.0035(12) 0.0077(13)
C14 0.0298(17) 0.0175(15) 0.0424(19) 0.0012(14) -0.0032(14) 0.0042(13)
C15 0.0274(15) 0.0288(16) 0.0177(14) -0.0032(13) 0.0040(12) 0.0077(13)
C16 0.0180(13) 0.0125(13) 0.0169(13) 0.0047(11) -0.0016(10) 0.0002(10)
C17 0.0218(14) 0.0141(13) 0.0187(14) 0.0032(11) -0.0006(11) 0.0006(11)
C18 0.0217(14) 0.0166(14) 0.0201(14) 0.0004(12) -0.0029(11) 0.0004(11)
C19 0.0185(14) 0.0154(14) 0.0286(16) 0.0037(12) -0.0019(12) 0.0004(11)
C20 0.0192(14) 0.0175(14) 0.0275(15) 0.0035(12) 0.0037(12) 0.0059(11)
C21 0.0220(14) 0.0130(13) 0.0217(14) 0.0028(12) 0.0022(11) 0.0014(11)
C22 0.0303(16) 0.0225(15) 0.0254(15) -0.0033(13) -0.0008(13) 0.0070(13)
C23 0.0195(15) 0.0293(17) 0.0422(19) -0.0042(15) -0.0030(13) 0.0007(13)
C24 0.0231(15) 0.0336(17) 0.0178(14) -0.0010(13) 0.0003(12) 0.0020(13)
C25 0.0298(16) 0.0277(16) 0.0231(15) 0.0043(13) 0.0045(12) 0.0011(13)
C26 0.0206(14) 0.0241(15) 0.0251(15) -0.0006(13) 0.0034(12) -0.0025(12)

loop_
_atom_type_symbol
_atom_type_description
_atom_type_scat_dispersion_real
_atom_type_scat_dispersion_imag
_atom_type_scat_source
C C 0.0033 0.0016 'International Tables Vol C Tables 4.2.6.8 and 6.1.1.4'
H H 0.0000 0.0000 'International Tables Vol C Tables 4.2.6.8 and 6.1.1.4'
N N 0.0061 0.0033 'International Tables Vol C Tables 4.2.6.8 and 6.1.1.4'
O O 0.0106 0.0060 'International Tables Vol C Tables 4.2.6.8 and 6.1.1.4'
S S 0.1246 0.1234 'International Tables Vol C Tables 4.2.6.8 and 6.1.1.4'

loop_
_geom_angle_atom_site_label_1
_geom_angle_atom_site_label_2
_geom_angle_atom_site_label_3
_geom_angle
C25 S1 C1 105.48(13)
N1 C1 N2 109.2(2)
N1 C1 S2 105.54(17)
N2 C1 S2 113.70(18)
N1 C1 S1 114.14(18)
N2 C1 S1 103.72(17)
S2 C1 S1 110.79(14)
C2 N1 C7 115.4(2)
C2 N1 C1 122.9(2)
C7 N1 C1 121.1(2)
C26 S2 C1 105.83(13)
C4 N2 C16 116.9(2)
C4 N2 C1 123.4(2)
C16 N2 C1 119.6(2)
O1 C2 N1 120.9(3)
O1 C2 C3 120.1(2)
N1 C2 C3 118.9(2)
C2 C3 C4 113.5(2)
C2 C3 C6 108.7(2)
C4 C3 C6 108.0(2)
C2 C3 C5 107.8(2)
C4 C3 C5 109.6(2)
C6 C3 C5 109.2(2)
O2 C4 N2 121.1(3)
O2 C4 C3 120.8(3)
N2 C4 C3 118.1(2)
C3 C5 H5A 109.5
C3 C5 H5B 109.5
H5A C5 H5B 109.5
C3 C5 H5C 109.5
H5A C5 H5C 109.5
H5B C5 H5C 109.5
C3 C6 H6A 109.5
C3 C6 H6B 109.5
H6A C6 H6B 109.5
C3 C6 H6C 109.5
H6A C6 H6C 109.5
H6B C6 H6C 109.5
C8 C7 C12 120.9(2)
C8 C7 N1 119.4(2)
C12 C7 N1 119.4(2)
C9 C8 C7 118.7(3)
C9 C8 C15 118.3(2)
C7 C8 C15 123.0(2)
C10 C9 C8 121.8(3)
C10 C9 H9A 119.1
C8 C9 H9A 119.1
C9 C10 C11 118.1(3)
C9 C10 C14 120.4(3)
C11 C10 C14 121.5(3)
C10 C11 C12 122.4(3)
C10 C11 H11A 118.8
C12 C11 H11A 118.8
C11 C12 C7 117.3(3)
C11 C12 C13 119.0(2)
C7 C12 C13 123.5(2)
C12 C13 H13A 109.5
C12 C13 H13B 109.5
H13A C13 H13B 109.5
C12 C13 H13C 109.5
H13A C13 H13C 109.5
H13B C13 H13C 109.5
C10 C14 H14A 109.5
C10 C14 H14B 109.5
H14A C14 H14B 109.5
C10 C14 H14C 109.5
H14A C14 H14C 109.5
H14B C14 H14C 109.5
C8 C15 H15A 109.5
C8 C15 H15B 109.5
H15A C15 H15B 109.5
C8 C15 H15C 109.5
H15A C15 H15C 109.5
H15B C15 H15C 109.5
C21 C16 C17 120.6(2)
C21 C16 N2 121.7(2)
C17 C16 N2 117.6(2)
C18 C17 C16 118.0(3)
C18 C17 C24 119.8(3)
C16 C17 C24 122.1(2)
C19 C18 C17 122.5(3)
C19 C18 H18A 118.7
C17 C18 H18A 118.7
C20 C19 C18 117.5(3)
C20 C19 C23 121.1(3)
C18 C19 C23 121.4(3)
C19 C20 C21 122.4(3)
C19 C20 H20A 118.8
C21 C20 H20A 118.8
C20 C21 C16 118.2(3)
C20 C21 C22 118.2(3)
C16 C21 C22 123.5(3)
C21 C22 H22A 109.5
C21 C22 H22B 109.5
H22A C22 H22B 109.5
C21 C22 H22C 109.5
H22A C22 H22C 109.5
H22B C22 H22C 109.5
C19 C23 H23A 109.5
C19 C23 H23B 109.5
H23A C23 H23B 109.5
C19 C23 H23C 109.5
H23A C23 H23C 109.5
H23B C23 H23C 109.5
C17 C24 H24A 109.5
C17 C24 H24B 109.5
H24A C24 H24B 109.5
C17 C24 H24C 109.5
H24A C24 H24C 109.5
H24B C24 H24C 109.5
S1 C25 H25A 109.5
S1 C25 H25B 109.5
H25A C25 H25B 109.5
S1 C25 H25C 109.5
H25A C25 H25C 109.5
H25B C25 H25C 109.5
S2 C26 H26A 109.5
S2 C26 H26B 109.5
H26A C26 H26B 109.5
S2 C26 H26C 109.5
H26A C26 H26C 109.5
H26B C26 H26C 109.5

loop_
_geom_bond_atom_site_label_1
_geom_bond_atom_site_label_2
_geom_bond_distance
S1 C25 1.807(3)
S1 C1 1.868(3)
C1 N1 1.484(3)
C1 N2 1.486(3)
C1 S2 1.831(3)
N1 C2 1.369(4)
N1 C7 1.467(3)
O1 C2 1.220(3)
S2 C26 1.817(3)
O2 C4 1.222(3)
N2 C4 1.370(4)
N2 C16 1.456(3)
C2 C3 1.525(4)
C3 C4 1.526(4)
C3 C6 1.531(4)
C3 C5 1.545(4)
C5 H5A 0.9600
C5 H5B 0.9600
C5 H5C 0.9600
C6 H6A 0.9600
C6 H6B 0.9600
C6 H6C 0.9600
C7 C8 1.393(4)
C7 C12 1.406(4)
C8 C9 1.393(4)
C8 C15 1.514(4)
C9 C10 1.384(4)
C9 H9A 0.9300
C10 C11 1.386(4)
C10 C14 1.508(4)
C11 C12 1.403(4)
C11 H11A 0.9300
C12 C13 1.502(4)
C13 H13A 0.9600
C13 H13B 0.9600
C13 H13C 0.9600
C14 H14A 0.9600
C14 H14B 0.9600
C14 H14C 0.9600
C15 H15A 0.9600
C15 H15B 0.9600
C15 H15C 0.9600
C16 C21 1.399(4)
C16 C17 1.402(4)
C17 C18 1.392(4)
C17 C24 1.497(4)
C18 C19 1.389(4)
C18 H18A 0.9300
C19 C20 1.384(4)
C19 C23 1.508(4)
C20 C21 1.394(4)
C20 H20A 0.9300
C21 C22 1.505(4)
C22 H22A 0.9600
C22 H22B 0.9600
C22 H22C 0.9600
C23 H23A 0.9600
C23 H23B 0.9600
C23 H23C 0.9600
C24 H24A 0.9600
C24 H24B 0.9600
C24 H24C 0.9600
C25 H25A 0.9600
C25 H25B 0.9600
C25 H25C 0.9600
C26 H26A 0.9600
C26 H26B 0.9600
C26 H26C 0.9600
